data_4125833
loop_
_publ_author_name
'Oeschger, Raphael J.'
'Chen, Peter'

_publ_section_title
;
 Structure and Gas-Phase Thermochemistry of a Pd/Cu Complex: Studies on a
 Model for Transmetalation Transition States.
;
_journal_issue 3
_journal_name_full 'Journal of the American Chemical Society'
_journal_page_first 1069
_journal_page_last 1072
_journal_paper_doi 10.1021/jacs.6b12152
_journal_volume 139
_journal_year 2017
_chemical_absolute_configuration ad
_chemical_formula_moiety 'C53 H52 Cu N4 Pd, C F3 O3 S, 2(C H2 Cl2)'
_chemical_formula_sum 'C56 H56 Cl4 Cu F3 N4 O3 Pd S'
_chemical_formula_weight 1233.84
_space_group_crystal_system monoclinic
_space_group_IT_number 4
_space_group_name_Hall 'P 2yb'
_space_group_name_H-M_alt 'P 1 21 1'
_symmetry_space_group_name_Hall 'P 2yb'
_symmetry_space_group_name_H-M 'P 1 21 1'
_atom_sites_solution_hydrogens geom
_atom_sites_solution_primary direct
_audit_creation_date 2016-05-06
_audit_creation_method
;
Olex2 1.2
(compiled 2016.02.19 svn.r3266 for OlexSys, GUI svn.r5155)
;
_cell_angle_alpha 90
_cell_angle_beta 102.278(4)
_cell_angle_gamma 90
_cell_formula_units_Z 2
_cell_length_a 10.532(2)
_cell_length_b 20.908(4)
_cell_length_c 12.844(3)
_cell_measurement_reflns_used 9931
_cell_measurement_temperature 100.0(2)
_cell_measurement_theta_max 25.77
_cell_measurement_theta_min 2.54
_cell_volume 2763.6(10)
_computing_cell_refinement 'Bruker SAINT'
_computing_data_collection 'Bruker APEX2'
_computing_data_reduction 'Bruker SAINT'
_computing_molecular_graphics 'Olex2 (Dolomanov et al., 2009)'
_computing_publication_material 'Olex2 (Dolomanov et al., 2009)'
_computing_structure_refinement 'XL (Sheldrick, 2008)'
_computing_structure_solution 'XS (Sheldrick, 2008)'
_diffrn_ambient_temperature 100.0(2)
_diffrn_detector 'Bruker APEX2 area detector'
_diffrn_detector_area_resol_mean 8.33
_diffrn_detector_type 'CCD area detector'
_diffrn_measured_fraction_theta_full 0.996
_diffrn_measured_fraction_theta_max 0.994
_diffrn_measurement_device 'kappa-stage diffractometer'
_diffrn_measurement_device_type 'Bruker/Nonius Kappa Apex2'
_diffrn_measurement_method '\w and \f scans'
_diffrn_radiation_monochromator 'double mirror optics'
_diffrn_radiation_probe x-ray
_diffrn_radiation_type MoK\a
_diffrn_radiation_wavelength 0.71073
_diffrn_reflns_av_R_equivalents 0.0524
_diffrn_reflns_av_unetI/netI 0.0586
_diffrn_reflns_Laue_measured_fraction_full 0.996
_diffrn_reflns_Laue_measured_fraction_max 0.994
_diffrn_reflns_limit_h_max 14
_diffrn_reflns_limit_h_min -12
_diffrn_reflns_limit_k_max 28
_diffrn_reflns_limit_k_min -28
_diffrn_reflns_limit_l_max 17
_diffrn_reflns_limit_l_min -17
_diffrn_reflns_number 54931
_diffrn_reflns_point_group_measured_fraction_full 0.994
_diffrn_reflns_point_group_measured_fraction_max 0.991
_diffrn_reflns_theta_full 26.000
_diffrn_reflns_theta_max 29.095
_diffrn_reflns_theta_min 2.536
_diffrn_source 'microfocus sealed X-ray tube'
_diffrn_source_type 'Incoatec I\ms high brilliance'
_diffrn_standards_number 0
_exptl_absorpt_coefficient_mu 0.998
_exptl_absorpt_correction_T_max 0.7320
_exptl_absorpt_correction_T_min 0.6525
_exptl_absorpt_correction_type multi-scan
_exptl_absorpt_process_details
;
SADABS-2014/5 (Bruker,2014/5) was used for absorption correction.
wR2(int) was 0.0871 before and 0.0619 after correction.
The Ratio of minimum to maximum transmission is 0.8914.
The \l/2 correction factor is 0.00150.
;
_exptl_crystal_colour 'clear light yellow'
_exptl_crystal_colour_lustre clear
_exptl_crystal_colour_modifier light
_exptl_crystal_colour_primary yellow
_exptl_crystal_density_diffrn 1.483
_exptl_crystal_description plate
_exptl_crystal_F_000 1260
_exptl_crystal_size_max 0.2
_exptl_crystal_size_mid 0.12
_exptl_crystal_size_min 0.025
_refine_diff_density_max 0.561
_refine_diff_density_min -0.965
_refine_diff_density_rms 0.080
_refine_ls_abs_structure_details
;
 Flack x determined using 5355 quotients [(I+)-(I-)]/[(I+)+(I-)]
 (Parsons, Flack and Wagner, Acta Cryst. B69 (2013) 249-259).
;
_refine_ls_abs_structure_Flack 0.007(6)
_refine_ls_extinction_method none
_refine_ls_goodness_of_fit_ref 1.037
_refine_ls_hydrogen_treatment constr
_refine_ls_matrix_type full
_refine_ls_number_parameters 766
_refine_ls_number_reflns 14704
_refine_ls_number_restraints 272
_refine_ls_restrained_S_all 1.047
_refine_ls_R_factor_all 0.0508
_refine_ls_R_factor_gt 0.0383
_refine_ls_shift/su_max 0.001
_refine_ls_shift/su_mean 0.000
_refine_ls_structure_factor_coef Fsqd
_refine_ls_weighting_details 'w=1/[\s^2^(Fo^2^)+(0.0357P)^2^+0.3926P] where P=(Fo^2^+2Fc^2^)/3'
_refine_ls_weighting_scheme calc
_refine_ls_wR_factor_gt 0.0777
_refine_ls_wR_factor_ref 0.0830
_reflns_Friedel_coverage 0.942
_reflns_Friedel_fraction_full 0.993
_reflns_Friedel_fraction_max 0.987
_reflns_number_gt 12604
_reflns_number_total 14704
_reflns_threshold_expression 'I > 2\s(I)'
_cod_data_source_file ja6b12152_si_002.cif
_cod_data_source_block c040516_1_1_0m
_cod_original_cell_volume 2763.8(10)
_cod_database_code 4125833
_shelx_space_group_comment
;
The symmetry employed for this shelxl refinement is uniquely defined
by the following loop, which should always be used as a source of
symmetry information in preference to the above space-group names.
They are only intended as comments.
;
_shelx_estimated_absorpt_t_max 0.975
_shelx_estimated_absorpt_t_min 0.825
_olex2_refinement_description
;
1. Fixed Uiso
 At 1.2 times of:
  All C(H) groups, All C(H,H) groups
 At 1.5 times of:
  All C(H,H,H) groups
2. Restrained distances
 Cl4A-C55A \\sim Cl4-C55 \\sim Cl3A-C55A \\sim Cl3-C55
 with sigma of 0.02
 Cl4A-Cl3A \\sim Cl4-Cl3
 with sigma of 0.02
 F1-F2 \\sim F2-F3 \\sim F3-F1 \\sim F1A-F2A \\sim F2A-F3A \\sim F3A-F1A
 with sigma of 0.02
 F1-C56 \\sim F2A-C56A \\sim F2-C56 \\sim F3A-C56A \\sim F3-C56 \\sim F1A-C56A
 with sigma of 0.02
 S1-O3 \\sim S1-O1 \\sim S1-O2
 with sigma of 0.02
 O1-O2 \\sim O2-O3 \\sim O3-O1
 with sigma of 0.02
 S1-O2 \\sim S1A-O1A \\sim S1-O1 \\sim S1A-O3A \\sim S1-O3 \\sim S1A-O2A
 with sigma of 0.02
 O1-O2 \\sim O2-O3 \\sim O3-O1 \\sim O1A-O2A \\sim O2A-O3A \\sim O3A-O1A
 with sigma of 0.02
 O1-C56 \\sim O2-C56 \\sim O3-C56
 with sigma of 0.02
 S1A-C56A \\sim S1-C56
 with sigma of 0.02
3. Rigid bond restraints
 Cl3, Cl4, C55, Cl3A, Cl4A, C55A
 with sigma for 1-2 distances of 0.01 and sigma for 1-3 distances of 0.01
 S1, F1, F2, F3, O1, O2, O3, C56, S1A, F1A, F2A, F3A, O1A, O2A, O3A, C56A
 with sigma for 1-2 distances of 0.01 and sigma for 1-3 distances of 0.01
4. Uiso/Uaniso restraints and constraints
Uanis(C56A) \\sim Ueq, Uanis(F1A) \\sim Ueq, Uanis(F3A) \\sim Ueq, Uanis(F2A)
\\sim Ueq: with sigma of 0.01 and sigma for terminal atoms of 0.02
5. Rigid body (RIGU) restrains
 Cl3, Cl4, C55, Cl3A, Cl4A, C55A
 with sigma for 1-2 distances of 0.004 and sigma for 1-3 distances of 0.004
 S1, F1, F2, F3, O1, O2, O3, C56, S1A, F1A, F2A, F3A, O1A, O2A, O3A, C56A
 with sigma for 1-2 distances of 0.004 and sigma for 1-3 distances of 0.004
6. Others
 Sof(S1A)=Sof(F1A)=Sof(F2A)=Sof(F3A)=Sof(O1A)=Sof(O2A)=Sof(O3A)=Sof(C56A)=
 Sof(Cl3A)=Sof(Cl4A)=Sof(C55A)=Sof(H55C)=Sof(H55D)=1-FVAR(1)
 Sof(S1)=Sof(F1)=Sof(F2)=Sof(F3)=Sof(O1)=Sof(O2)=Sof(O3)=Sof(C56)=Sof(Cl3)=
 Sof(Cl4)=Sof(C55)=Sof(H55A)=Sof(H55B)=FVAR(1)
7.a Ternary CH refined with riding coordinates:
 C34(H34), C37(H37), C48(H48), C51(H51)
7.b Secondary CH2 refined with riding coordinates:
 C55(H55A,H55B), C55A(H55C,H55D), C54(H54A,H54B)
7.c Aromatic/amide H refined with riding coordinates:
 C1(H1), C2(H2), C3(H3), C6(H6), C7(H7), C10(H10), C11(H11), C12(H12),
 C14(H14), C15(H15), C16(H16), C19(H19), C20(H20), C23(H23), C24(H24), C25(H25),
  C30(H30), C31(H31), C32(H32), C40(H40), C41(H41), C44(H44), C45(H45), C46(H46)
7.d Idealised Me refined as rotating group:
 C35(H35A,H35B,H35C), C36(H36A,H36B,H36C), C38(H38A,H38B,H38C), C39(H39A,H39B,
 H39C), C49(H49A,H49B,H49C), C50(H50A,H50B,H50C), C52(H52A,H52B,H52C), C53(H53A,
 H53B,H53C)
;
_shelx_shelxl_version_number 2014/7
_olex2_date_sample_data_collection 2016-05-04
_olex2_date_sample_submission 2016-05-04
_olex2_submission_original_sample_id c040516_1_1
_olex2_submission_special_instructions 'No special instructions were received'

loop_
_space_group_symop_operation_xyz
'x, y, z'
'-x, y+1/2, -z'

loop_
_atom_site_label
_atom_site_type_symbol
_atom_site_fract_x
_atom_site_fract_y
_atom_site_fract_z
_atom_site_U_iso_or_equiv
_atom_site_adp_type
_atom_site_occupancy
_atom_site_site_symmetry_order
_atom_site_calc_flag
_atom_site_refinement_flags_posn
_atom_site_refinement_flags_adp
_atom_site_refinement_flags_occupancy
_atom_site_disorder_assembly
_atom_site_disorder_group
Pd1 Pd 0.54585(3) 0.58516(2) 0.00600(2) 0.01774(8) Uani 1 1 d . . . . .
Cu1 Cu 0.50747(5) 0.54115(2) 0.18215(4) 0.01707(11) Uani 1 1 d . . . . .
N1 N 0.4395(4) 0.50725(19) -0.0805(3) 0.0253(9) Uani 1 1 d . . . . .
N2 N 0.6819(4) 0.60042(16) -0.0921(3) 0.0181(8) Uani 1 1 d . . . . .
N3 N 0.5878(3) 0.42134(15) 0.2905(3) 0.0143(7) Uani 1 1 d . . . . .
N4 N 0.6348(3) 0.49869(16) 0.4008(3) 0.0148(7) Uani 1 1 d . . . . .
C1 C 0.4768(6) 0.4643(2) -0.1444(4) 0.0323(12) Uani 1 1 d . . . . .
H1 H 0.5660 0.4623 -0.1476 0.039 Uiso 1 1 calc R . . . .
C2 C 0.3895(7) 0.4218(3) -0.2072(5) 0.0475(16) Uani 1 1 d . . . . .
H2 H 0.4199 0.3917 -0.2515 0.057 Uiso 1 1 calc R . . . .
C3 C 0.2608(7) 0.4240(3) -0.2044(5) 0.0514(18) Uani 1 1 d . . . . .
H3 H 0.2001 0.3972 -0.2497 0.062 Uiso 1 1 calc R . . . .
C4 C 0.2192(6) 0.4665(3) -0.1330(5) 0.0452(16) Uani 1 1 d . . . . .
C5 C 0.3129(5) 0.5070(2) -0.0703(4) 0.0293(11) Uani 1 1 d . . . . .
C6 C 0.0891(7) 0.4710(4) -0.1230(6) 0.061(2) Uani 1 1 d . . . . .
H6 H 0.0253 0.4445 -0.1656 0.073 Uiso 1 1 calc R . . . .
C7 C 0.0536(6) 0.5124(4) -0.0542(6) 0.063(2) Uani 1 1 d . . . . .
H7 H -0.0350 0.5145 -0.0490 0.076 Uiso 1 1 calc R . . . .
C8 C 0.1489(5) 0.5542(3) 0.0130(5) 0.0447(16) Uani 1 1 d . . . . .
C9 C 0.2797(5) 0.5509(3) 0.0054(4) 0.0311(12) Uani 1 1 d . . . . .
C10 C 0.1138(6) 0.5961(4) 0.0861(5) 0.058(2) Uani 1 1 d . . . . .
H10 H 0.0266 0.5974 0.0950 0.069 Uiso 1 1 calc R . . . .
C11 C 0.2059(6) 0.6358(4) 0.1456(5) 0.0541(19) Uani 1 1 d . . . . .
H11 H 0.1805 0.6653 0.1937 0.065 Uiso 1 1 calc R . . . .
C12 C 0.3382(5) 0.6336(3) 0.1365(4) 0.0379(13) Uani 1 1 d . . . . .
H12 H 0.3990 0.6626 0.1767 0.045 Uiso 1 1 calc R . . . .
C13 C 0.3803(4) 0.5892(3) 0.0686(3) 0.0242(9) Uani 1 1 d . . . . .
C14 C 0.6865(4) 0.5758(2) -0.1869(3) 0.0248(10) Uani 1 1 d . . . . .
H14 H 0.6251 0.5437 -0.2157 0.030 Uiso 1 1 calc R . . . .
C15 C 0.7761(5) 0.5947(3) -0.2458(4) 0.0285(11) Uani 1 1 d . . . . .
H15 H 0.7755 0.5757 -0.3131 0.034 Uiso 1 1 calc R . . . .
C16 C 0.8657(5) 0.6409(2) -0.2060(4) 0.0281(11) Uani 1 1 d . . . . .
H16 H 0.9284 0.6539 -0.2451 0.034 Uiso 1 1 calc R . . . .
C17 C 0.8638(4) 0.6686(2) -0.1072(4) 0.0233(10) Uani 1 1 d . . . . .
C18 C 0.7695(4) 0.6475(2) -0.0524(3) 0.0179(9) Uani 1 1 d . . . . .
C19 C 0.9533(5) 0.7170(2) -0.0569(4) 0.0305(11) Uani 1 1 d . . . . .
H19 H 1.0195 0.7314 -0.0912 0.037 Uiso 1 1 calc R . . . .
C20 C 0.9450(5) 0.7425(2) 0.0384(4) 0.0315(12) Uani 1 1 d . . . . .
H20 H 1.0054 0.7745 0.0693 0.038 Uiso 1 1 calc R . . . .
C21 C 0.8473(5) 0.7223(2) 0.0937(4) 0.0252(10) Uani 1 1 d . . . . .
C22 C 0.7571(4) 0.6742(2) 0.0471(4) 0.0201(9) Uani 1 1 d . . . . .
C23 C 0.8364(5) 0.7475(2) 0.1935(4) 0.0310(12) Uani 1 1 d . . . . .
H23 H 0.8947 0.7798 0.2264 0.037 Uiso 1 1 calc R . . . .
C24 C 0.7425(5) 0.7256(2) 0.2425(4) 0.0310(12) Uani 1 1 d . . . . .
H24 H 0.7372 0.7424 0.3101 0.037 Uiso 1 1 calc R . . . .
C25 C 0.6526(5) 0.6783(2) 0.1951(4) 0.0243(10) Uani 1 1 d . . . . .
H25 H 0.5895 0.6634 0.2323 0.029 Uiso 1 1 calc R . . . .
C26 C 0.6545(5) 0.6530(2) 0.0951(4) 0.0209(9) Uani 1 1 d . . . . .
C27 C 0.5834(4) 0.48618(19) 0.2964(3) 0.0144(8) Uani 1 1 d . . . . .
C28 C 0.6605(4) 0.56273(19) 0.4419(3) 0.0152(8) Uani 1 1 d . . . . .
C29 C 0.5592(4) 0.59795(19) 0.4693(3) 0.0183(9) Uani 1 1 d . . . . .
C30 C 0.5884(5) 0.6608(2) 0.5051(4) 0.0238(10) Uani 1 1 d . . . . .
H30 H 0.5221 0.6870 0.5223 0.029 Uiso 1 1 calc R . . . .
C31 C 0.7133(5) 0.6852(2) 0.5156(4) 0.0257(10) Uani 1 1 d . . . . .
H31 H 0.7316 0.7276 0.5411 0.031 Uiso 1 1 calc R . . . .
C32 C 0.8103(5) 0.6489(2) 0.4896(4) 0.0240(10) Uani 1 1 d . . . . .
H32 H 0.8950 0.6665 0.4974 0.029 Uiso 1 1 calc R . . . .
C33 C 0.7867(4) 0.5862(3) 0.4518(3) 0.0190(7) Uani 1 1 d . . . . .
C34 C 0.8950(4) 0.5473(2) 0.4209(4) 0.0251(10) Uani 1 1 d . . . . .
H34 H 0.8573 0.5051 0.3936 0.030 Uiso 1 1 calc R . . . .
C35 C 0.9473(5) 0.5797(3) 0.3306(4) 0.0333(11) Uani 1 1 d . . . . .
H35A H 0.8764 0.5847 0.2679 0.050 Uiso 1 1 calc GR . . . .
H35B H 1.0158 0.5531 0.3120 0.050 Uiso 1 1 calc GR . . . .
H35C H 0.9828 0.6218 0.3544 0.050 Uiso 1 1 calc GR . . . .
C36 C 1.0040(5) 0.5342(3) 0.5182(4) 0.0390(13) Uani 1 1 d . . . . .
H36A H 1.0430 0.5748 0.5469 0.059 Uiso 1 1 calc GR . . . .
H36B H 1.0706 0.5073 0.4972 0.059 Uiso 1 1 calc GR . . . .
H36C H 0.9683 0.5121 0.5729 0.059 Uiso 1 1 calc GR . . . .
C37 C 0.4253(4) 0.5687(2) 0.4628(4) 0.0230(10) Uani 1 1 d . . . . .
H37 H 0.4084 0.5379 0.4019 0.028 Uiso 1 1 calc R . . . .
C38 C 0.4236(5) 0.5308(3) 0.5664(4) 0.0310(11) Uani 1 1 d . . . . .
H38A H 0.4970 0.5010 0.5808 0.046 Uiso 1 1 calc GR . . . .
H38B H 0.3420 0.5069 0.5577 0.046 Uiso 1 1 calc GR . . . .
H38C H 0.4306 0.5607 0.6262 0.046 Uiso 1 1 calc GR . . . .
C39 C 0.3167(5) 0.6184(3) 0.4437(4) 0.0353(12) Uani 1 1 d . . . . .
H39A H 0.3225 0.6445 0.5080 0.053 Uiso 1 1 calc GR . . . .
H39B H 0.2323 0.5967 0.4271 0.053 Uiso 1 1 calc GR . . . .
H39C H 0.3255 0.6460 0.3839 0.053 Uiso 1 1 calc GR . . . .
C40 C 0.6708(4) 0.44280(19) 0.4582(3) 0.0186(9) Uani 1 1 d . . . . .
H40 H 0.7087 0.4396 0.5320 0.022 Uiso 1 1 calc R . . . .
C41 C 0.6415(4) 0.3941(2) 0.3885(3) 0.0189(9) Uani 1 1 d . . . . .
H41 H 0.6550 0.3498 0.4035 0.023 Uiso 1 1 calc R . . . .
C42 C 0.5437(4) 0.38592(19) 0.1925(3) 0.0166(8) Uani 1 1 d . . . . .
C43 C 0.4153(4) 0.36482(19) 0.1690(4) 0.0188(9) Uani 1 1 d . . . . .
C44 C 0.3736(5) 0.3320(2) 0.0726(4) 0.0234(10) Uani 1 1 d . . . . .
H44 H 0.2866 0.3170 0.0534 0.028 Uiso 1 1 calc R . . . .
C45 C 0.4584(5) 0.3212(2) 0.0045(4) 0.0246(11) Uani 1 1 d . . . . .
H45 H 0.4287 0.2988 -0.0605 0.029 Uiso 1 1 calc R . . . .
C46 C 0.5863(5) 0.3429(2) 0.0309(4) 0.0211(10) Uani 1 1 d . . . . .
H46 H 0.6431 0.3352 -0.0161 0.025 Uiso 1 1 calc R . . . .
C47 C 0.6316(4) 0.3761(2) 0.1264(3) 0.0176(8) Uani 1 1 d . . . . .
C48 C 0.7717(4) 0.4002(2) 0.1559(4) 0.0225(9) Uani 1 1 d . . . . .
H48 H 0.7897 0.4138 0.2322 0.027 Uiso 1 1 calc R . . . .
C49 C 0.8692(5) 0.3481(3) 0.1442(5) 0.0333(12) Uani 1 1 d . . . . .
H49A H 0.8569 0.3111 0.1878 0.050 Uiso 1 1 calc GR . . . .
H49B H 0.9577 0.3647 0.1680 0.050 Uiso 1 1 calc GR . . . .
H49C H 0.8557 0.3352 0.0693 0.050 Uiso 1 1 calc GR . . . .
C50 C 0.7905(5) 0.4586(2) 0.0882(4) 0.0286(11) Uani 1 1 d . . . . .
H50A H 0.8789 0.4753 0.1122 0.043 Uiso 1 1 calc GR . . . .
H50B H 0.7276 0.4918 0.0961 0.043 Uiso 1 1 calc GR . . . .
H50C H 0.7771 0.4460 0.0132 0.043 Uiso 1 1 calc GR . . . .
C51 C 0.3230(4) 0.3761(2) 0.2441(4) 0.0218(9) Uani 1 1 d . . . . .
H51 H 0.3766 0.3884 0.3152 0.026 Uiso 1 1 calc R . . . .
C52 C 0.2293(5) 0.4314(2) 0.2046(5) 0.0340(12) Uani 1 1 d . . . . .
H52A H 0.2791 0.4705 0.2003 0.051 Uiso 1 1 calc GR . . . .
H52B H 0.1717 0.4379 0.2544 0.051 Uiso 1 1 calc GR . . . .
H52C H 0.1772 0.4210 0.1340 0.051 Uiso 1 1 calc GR . . . .
C53 C 0.2471(5) 0.3161(2) 0.2592(5) 0.0311(12) Uani 1 1 d . . . . .
H53A H 0.1864 0.3057 0.1923 0.047 Uiso 1 1 calc GR . . . .
H53B H 0.1986 0.3235 0.3153 0.047 Uiso 1 1 calc GR . . . .
H53C H 0.3076 0.2804 0.2798 0.047 Uiso 1 1 calc GR . . . .
S1 S 0.7779(4) 0.37587(17) 0.7454(3) 0.0254(7) Uani 0.835(5) 1 d D U P A 1
F1 F 0.6042(8) 0.2848(3) 0.7354(5) 0.086(2) Uani 0.835(5) 1 d D U P A 1
F2 F 0.6526(6) 0.3067(2) 0.5854(4) 0.080(2) Uani 0.835(5) 1 d D U P A 1
F3 F 0.7876(8) 0.2548(2) 0.7017(5) 0.111(3) Uani 0.835(5) 1 d D U P A 1
O1 O 0.6823(4) 0.4243(2) 0.7200(4) 0.0377(12) Uani 0.835(5) 1 d D U P A 1
O2 O 0.8189(5) 0.3599(3) 0.8552(3) 0.0412(13) Uani 0.835(5) 1 d D U P A 1
O3 O 0.8795(6) 0.3799(3) 0.6864(4) 0.0525(15) Uani 0.835(5) 1 d D U P A 1
C56 C 0.6974(10) 0.3038(4) 0.6898(6) 0.066(2) Uani 0.835(5) 1 d D U P A 1
S1A S 0.770(2) 0.3630(9) 0.7442(18) 0.032(4) Uani 0.165(5) 1 d D U P A 2
F1A F 0.560(3) 0.3040(11) 0.7556(17) 0.036(5) Uani 0.165(5) 1 d D U P A 2
F2A F 0.5487(15) 0.3489(9) 0.6052(13) 0.044(5) Uani 0.165(5) 1 d D U P A 2
F3A F 0.668(2) 0.2638(9) 0.6491(19) 0.055(6) Uani 0.165(5) 1 d D U P A 2
O1A O 0.739(3) 0.3907(13) 0.839(2) 0.070(8) Uani 0.165(5) 1 d D U P A 2
O2A O 0.863(2) 0.3102(10) 0.774(2) 0.057(6) Uani 0.165(5) 1 d D U P A 2
O3A O 0.820(3) 0.4085(11) 0.6778(17) 0.049(6) Uani 0.165(5) 1 d D U P A 2
C56A C 0.626(2) 0.3200(11) 0.6813(17) 0.033(5) Uani 0.165(5) 1 d D U P A 2
Cl3 Cl 0.9299(4) 0.27797(17) 0.4297(3) 0.0656(9) Uani 0.835(5) 1 d D U P A 1
Cl4 Cl 1.1541(4) 0.35593(18) 0.5274(3) 0.0618(9) Uani 0.835(5) 1 d D U P A 1
C55 C 0.9873(8) 0.3544(4) 0.4765(6) 0.053(2) Uani 0.835(5) 1 d D U P A 1
H55A H 0.9657 0.3855 0.4172 0.064 Uiso 0.835(5) 1 calc R . P A 1
H55B H 0.9419 0.3681 0.5328 0.064 Uiso 0.835(5) 1 calc R . P A 1
Cl3A Cl 0.8868(14) 0.2573(7) 0.4335(13) 0.041(3) Uani 0.165(5) 1 d D U P A 2
Cl4A Cl 1.105(2) 0.3398(10) 0.5233(18) 0.067(5) Uani 0.165(5) 1 d D U P A 2
C55A C 0.954(4) 0.311(3) 0.533(4) 0.086(17) Uani 0.165(5) 1 d D U P A 2
H55C H 0.9616 0.2898 0.6029 0.104 Uiso 0.165(5) 1 calc R . P A 2
H55D H 0.8937 0.3476 0.5305 0.104 Uiso 0.165(5) 1 calc R . P A 2
Cl1 Cl 0.21632(15) 0.64450(9) 0.76344(15) 0.0568(5) Uani 1 1 d . . . . .
Cl2 Cl 0.45241(15) 0.70645(7) 0.73263(12) 0.0461(4) Uani 1 1 d . . . . .
C54 C 0.3483(6) 0.6938(3) 0.8194(4) 0.0375(13) Uani 1 1 d . . . . .
H54A H 0.3151 0.7356 0.8384 0.045 Uiso 1 1 calc R . . . .
H54B H 0.3975 0.6738 0.8856 0.045 Uiso 1 1 calc R . . . .

loop_
_atom_site_aniso_label
_atom_site_aniso_U_11
_atom_site_aniso_U_22
_atom_site_aniso_U_33
_atom_site_aniso_U_23
_atom_site_aniso_U_13
_atom_site_aniso_U_12
Pd1 0.01783(16) 0.01626(14) 0.01868(14) 0.00236(14) 0.00289(11) -0.00328(14)
Cu1 0.0188(3) 0.0137(2) 0.0181(3) 0.0026(2) 0.0025(2) 0.0003(2)
N1 0.028(2) 0.022(2) 0.025(2) 0.0018(16) 0.0010(17) -0.0109(17)
N2 0.021(2) 0.0142(19) 0.0192(17) 0.0030(13) 0.0032(14) -0.0030(13)
N3 0.0164(18) 0.0089(15) 0.0172(17) 0.0001(13) 0.0029(14) -0.0009(13)
N4 0.0138(18) 0.0116(16) 0.0177(17) 0.0011(13) 0.0004(13) 0.0013(13)
C1 0.044(3) 0.024(2) 0.026(3) -0.001(2) 0.001(2) -0.012(2)
C2 0.072(5) 0.028(3) 0.036(3) -0.002(2) -0.006(3) -0.023(3)
C3 0.063(5) 0.039(3) 0.040(3) 0.011(3) -0.017(3) -0.033(3)
C4 0.034(3) 0.048(4) 0.044(3) 0.024(3) -0.012(3) -0.024(3)
C5 0.024(3) 0.031(3) 0.030(3) 0.013(2) 0.000(2) -0.013(2)
C6 0.039(4) 0.069(5) 0.064(5) 0.029(4) -0.011(3) -0.030(4)
C7 0.015(3) 0.097(6) 0.071(5) 0.056(5) -0.005(3) -0.019(3)
C8 0.023(3) 0.067(4) 0.044(3) 0.038(3) 0.006(2) 0.004(3)
C9 0.019(3) 0.044(3) 0.029(2) 0.024(2) 0.0027(19) -0.001(2)
C10 0.026(3) 0.104(6) 0.045(3) 0.048(4) 0.011(3) 0.027(4)
C11 0.041(4) 0.085(5) 0.039(3) 0.020(3) 0.016(3) 0.039(4)
C12 0.038(3) 0.047(3) 0.028(3) 0.013(2) 0.004(2) 0.021(3)
C13 0.018(2) 0.032(2) 0.024(2) 0.011(2) 0.0063(16) 0.007(2)
C14 0.027(2) 0.025(3) 0.022(2) -0.0013(19) 0.0020(17) -0.004(2)
C15 0.029(3) 0.033(3) 0.024(2) 0.004(2) 0.0073(18) 0.003(2)
C16 0.021(3) 0.031(3) 0.032(3) 0.010(2) 0.006(2) 0.000(2)
C17 0.017(2) 0.020(2) 0.032(3) 0.0078(19) 0.0036(19) -0.0015(17)
C18 0.016(2) 0.015(2) 0.022(2) 0.0062(16) 0.0005(17) -0.0002(16)
C19 0.020(3) 0.024(3) 0.048(3) 0.009(2) 0.008(2) -0.0067(19)
C20 0.029(3) 0.017(2) 0.042(3) 0.007(2) -0.005(2) -0.0066(19)
C21 0.026(3) 0.013(2) 0.032(3) 0.0028(18) -0.003(2) -0.0027(18)
C22 0.023(2) 0.0111(19) 0.023(2) 0.0046(17) -0.0018(18) 0.0005(17)
C23 0.040(3) 0.013(2) 0.034(3) 0.0006(19) -0.006(2) -0.003(2)
C24 0.050(3) 0.015(2) 0.025(2) -0.0050(19) -0.001(2) -0.001(2)
C25 0.034(3) 0.015(2) 0.023(2) 0.0024(18) 0.003(2) -0.0003(19)
C26 0.027(3) 0.014(2) 0.021(2) 0.0031(17) 0.0033(18) 0.0017(18)
C27 0.013(2) 0.0106(18) 0.021(2) -0.0001(16) 0.0055(16) -0.0002(15)
C28 0.016(2) 0.0110(17) 0.0177(19) -0.0007(14) 0.0008(16) -0.0022(15)
C29 0.021(2) 0.017(2) 0.0177(18) -0.0001(15) 0.0043(16) -0.0002(16)
C30 0.033(3) 0.014(2) 0.026(2) -0.0035(17) 0.010(2) 0.0012(18)
C31 0.042(3) 0.015(2) 0.023(2) -0.0053(18) 0.012(2) -0.010(2)
C32 0.026(3) 0.024(2) 0.022(2) -0.0001(18) 0.0061(19) -0.0099(19)
C33 0.019(2) 0.0178(18) 0.0198(18) 0.001(2) 0.0028(14) -0.004(2)
C34 0.017(2) 0.025(2) 0.033(2) 0.001(2) 0.0054(18) -0.0035(19)
C35 0.024(2) 0.047(3) 0.031(2) 0.002(3) 0.0102(18) 0.002(3)
C36 0.023(3) 0.047(4) 0.047(3) 0.010(3) 0.006(2) 0.006(2)
C37 0.016(2) 0.024(2) 0.029(2) -0.0029(17) 0.0041(17) -0.0001(16)
C38 0.019(2) 0.034(3) 0.041(3) 0.012(2) 0.008(2) -0.001(2)
C39 0.023(3) 0.043(3) 0.040(3) 0.007(2) 0.006(2) 0.011(2)
C40 0.021(2) 0.013(2) 0.020(2) 0.0036(16) 0.0009(17) 0.0015(16)
C41 0.022(2) 0.014(2) 0.020(2) 0.0032(16) 0.0038(17) 0.0006(17)
C42 0.017(2) 0.0100(19) 0.023(2) -0.0026(16) 0.0037(17) 0.0002(15)
C43 0.020(2) 0.012(2) 0.024(2) 0.0009(17) 0.0034(17) -0.0034(16)
C44 0.023(2) 0.019(2) 0.026(2) -0.0026(18) 0.0015(19) -0.0082(18)
C45 0.029(3) 0.020(2) 0.022(2) -0.0059(18) 0.001(2) -0.0045(19)
C46 0.024(2) 0.019(2) 0.023(2) -0.0050(18) 0.0091(19) 0.0028(18)
C47 0.017(2) 0.014(2) 0.022(2) -0.0016(16) 0.0054(17) -0.0021(16)
C48 0.021(2) 0.019(2) 0.029(2) -0.0039(18) 0.0085(19) -0.0021(18)
C49 0.022(3) 0.031(3) 0.046(3) -0.002(2) 0.007(2) 0.003(2)
C50 0.021(3) 0.024(2) 0.043(3) 0.004(2) 0.010(2) -0.004(2)
C51 0.015(2) 0.024(2) 0.026(2) -0.0032(19) 0.0039(18) -0.0040(18)
C52 0.034(3) 0.023(2) 0.051(3) 0.007(2) 0.021(3) 0.003(2)
C53 0.032(3) 0.024(3) 0.044(3) 0.007(2) 0.023(2) -0.001(2)
S1 0.0348(13) 0.0181(13) 0.0216(11) -0.0027(9) 0.0020(8) 0.0010(9)
F1 0.133(6) 0.057(4) 0.062(4) 0.017(3) 0.004(3) -0.059(4)
F2 0.136(5) 0.052(3) 0.034(2) 0.004(2) -0.020(3) -0.047(3)
F3 0.196(7) 0.030(3) 0.094(5) -0.004(3) 0.000(4) 0.014(3)
O1 0.039(3) 0.025(2) 0.050(3) 0.013(2) 0.011(2) 0.0071(18)
O2 0.041(3) 0.060(3) 0.020(2) 0.008(2) 0.0003(19) 0.014(2)
O3 0.069(4) 0.053(3) 0.044(3) 0.000(3) 0.033(3) 0.020(3)
C56 0.122(7) 0.031(4) 0.034(4) 0.007(3) -0.005(4) -0.023(4)
S1A 0.045(7) 0.021(7) 0.026(6) 0.005(5) -0.002(5) 0.004(5)
F1A 0.062(11) 0.016(9) 0.030(8) -0.005(7) 0.007(7) -0.013(7)
F2A 0.016(7) 0.072(10) 0.037(8) 0.037(8) -0.008(6) -0.023(7)
F3A 0.058(11) 0.043(8) 0.062(12) -0.018(8) 0.008(9) -0.009(7)
O1A 0.089(18) 0.080(16) 0.046(10) -0.026(10) 0.024(11) -0.020(12)
O2A 0.047(10) 0.037(10) 0.077(16) 0.005(9) -0.011(9) -0.003(8)
O3A 0.078(16) 0.041(11) 0.024(10) -0.003(8) -0.001(10) -0.028(10)
C56A 0.040(8) 0.033(8) 0.021(7) 0.005(6) -0.004(6) 0.000(6)
Cl3 0.074(3) 0.052(2) 0.0683(17) 0.0039(15) 0.0078(18) 0.0335(15)
Cl4 0.068(2) 0.073(2) 0.0422(13) -0.0092(15) 0.0063(15) 0.0404(17)
C55 0.072(5) 0.053(4) 0.035(4) 0.001(3) 0.013(4) 0.044(4)
Cl3A 0.027(6) 0.043(8) 0.046(6) 0.001(5) -0.010(5) 0.007(4)
Cl4A 0.087(13) 0.061(8) 0.052(8) -0.017(6) 0.012(9) -0.023(8)
C55A 0.09(2) 0.11(3) 0.05(2) -0.03(2) 0.013(16) -0.04(2)
Cl1 0.0378(9) 0.0627(11) 0.0691(11) 0.0272(9) 0.0096(7) -0.0084(7)
Cl2 0.0450(9) 0.0458(8) 0.0510(9) -0.0050(7) 0.0180(7) -0.0153(7)
C54 0.046(4) 0.036(3) 0.031(3) 0.001(2) 0.009(2) 0.014(2)

loop_
_atom_type_symbol
_atom_type_description
_atom_type_scat_dispersion_real
_atom_type_scat_dispersion_imag
_atom_type_scat_source
C C 0.0033 0.0016 'International Tables Vol C Tables 4.2.6.8 and 6.1.1.4'
H H 0.0000 0.0000 'International Tables Vol C Tables 4.2.6.8 and 6.1.1.4'
Cl Cl 0.1484 0.1585 'International Tables Vol C Tables 4.2.6.8 and 6.1.1.4'
Cu Cu 0.3201 1.2651 'International Tables Vol C Tables 4.2.6.8 and 6.1.1.4'
F F 0.0171 0.0103 'International Tables Vol C Tables 4.2.6.8 and 6.1.1.4'
N N 0.0061 0.0033 'International Tables Vol C Tables 4.2.6.8 and 6.1.1.4'
O O 0.0106 0.0060 'International Tables Vol C Tables 4.2.6.8 and 6.1.1.4'
Pd Pd -0.9988 1.0072 'International Tables Vol C Tables 4.2.6.8 and 6.1.1.4'
S S 0.1246 0.1234 'International Tables Vol C Tables 4.2.6.8 and 6.1.1.4'

loop_
_geom_angle_atom_site_label_1
_geom_angle_atom_site_label_2
_geom_angle_atom_site_label_3
_geom_angle
N1 Pd1 Cu1 91.24(11)
N2 Pd1 Cu1 146.49(10)
N2 Pd1 N1 98.66(14)
C13 Pd1 Cu1 50.63(12)
C13 Pd1 N1 80.90(19)
C13 Pd1 N2 162.58(15)
C26 Pd1 Cu1 85.91(13)
C26 Pd1 N1 175.32(18)
C26 Pd1 N2 81.82(16)
C26 Pd1 C13 100.1(2)
C13 Cu1 Pd1 52.25(11)
C27 Cu1 Pd1 141.45(12)
C27 Cu1 C13 163.98(18)
C1 N1 Pd1 129.9(4)
C1 N1 C5 118.5(4)
C5 N1 Pd1 111.4(3)
C14 N2 Pd1 130.1(3)
C14 N2 C18 117.7(4)
C18 N2 Pd1 111.9(3)
C27 N3 C41 111.8(3)
C27 N3 C42 123.3(3)
C41 N3 C42 124.8(3)
C27 N4 C28 122.9(3)
C27 N4 C40 111.5(3)
C40 N4 C28 125.2(3)
N1 C1 H1 118.7
N1 C1 C2 122.6(6)
C2 C1 H1 118.7
C1 C2 H2 120.1
C3 C2 C1 119.8(6)
C3 C2 H2 120.1
C2 C3 H3 120.5
C2 C3 C4 119.0(5)
C4 C3 H3 120.5
C3 C4 C5 118.1(6)
C6 C4 C3 122.9(6)
C6 C4 C5 118.9(7)
N1 C5 C4 121.6(5)
N1 C5 C9 116.5(4)
C4 C5 C9 121.9(5)
C4 C6 H6 119.5
C7 C6 C4 121.0(7)
C7 C6 H6 119.5
C6 C7 H7 119.4
C6 C7 C8 121.2(6)
C8 C7 H7 119.4
C9 C8 C7 119.3(7)
C10 C8 C7 121.8(6)
C10 C8 C9 118.9(6)
C8 C9 C5 117.6(5)
C8 C9 C13 123.5(5)
C13 C9 C5 118.9(4)
C8 C10 H10 120.1
C11 C10 C8 119.8(6)
C11 C10 H10 120.1
C10 C11 H11 119.3
C10 C11 C12 121.4(6)
C12 C11 H11 119.3
C11 C12 H12 119.5
C13 C12 C11 121.0(6)
C13 C12 H12 119.5
Cu1 C13 Pd1 77.12(15)
C9 C13 Pd1 109.9(3)
C9 C13 Cu1 115.3(4)
C12 C13 Pd1 132.0(4)
C12 C13 Cu1 97.4(3)
C12 C13 C9 115.2(4)
N2 C14 H14 118.3
N2 C14 C15 123.4(4)
C15 C14 H14 118.3
C14 C15 H15 120.3
C16 C15 C14 119.5(5)
C16 C15 H15 120.3
C15 C16 H16 120.4
C15 C16 C17 119.2(4)
C17 C16 H16 120.4
C16 C17 C18 118.2(4)
C16 C17 C19 124.3(4)
C18 C17 C19 117.5(4)
N2 C18 C17 122.1(4)
N2 C18 C22 115.6(4)
C17 C18 C22 122.3(4)
C17 C19 H19 119.3
C20 C19 C17 121.3(5)
C20 C19 H19 119.3
C19 C20 H20 119.2
C19 C20 C21 121.5(5)
C21 C20 H20 119.2
C22 C21 C20 119.0(5)
C23 C21 C20 123.1(4)
C23 C21 C22 117.9(5)
C21 C22 C18 118.2(4)
C26 C22 C18 119.2(4)
C26 C22 C21 122.5(4)
C21 C23 H23 119.9
C24 C23 C21 120.1(5)
C24 C23 H23 119.9
C23 C24 H24 119.2
C23 C24 C25 121.5(5)
C25 C24 H24 119.2
C24 C25 H25 119.3
C26 C25 C24 121.5(5)
C26 C25 H25 119.3
C22 C26 Pd1 111.4(3)
C25 C26 Pd1 132.2(4)
C25 C26 C22 116.2(4)
N3 C27 Cu1 125.0(3)
N3 C27 N4 103.6(3)
N4 C27 Cu1 131.2(3)
C29 C28 N4 119.0(4)
C33 C28 N4 117.4(4)
C33 C28 C29 123.6(4)
C28 C29 C30 116.6(4)
C28 C29 C37 121.4(4)
C30 C29 C37 122.0(4)
C29 C30 H30 119.6
C31 C30 C29 120.8(4)
C31 C30 H30 119.6
C30 C31 H31 119.6
C32 C31 C30 120.9(4)
C32 C31 H31 119.6
C31 C32 H32 119.5
C31 C32 C33 121.1(4)
C33 C32 H32 119.5
C28 C33 C32 117.1(4)
C28 C33 C34 122.6(4)
C32 C33 C34 120.3(4)
C33 C34 H34 107.5
C33 C34 C35 111.6(4)
C33 C34 C36 110.9(4)
C35 C34 H34 107.5
C36 C34 H34 107.5
C36 C34 C35 111.5(4)
C34 C35 H35A 109.5
C34 C35 H35B 109.5
C34 C35 H35C 109.5
H35A C35 H35B 109.5
H35A C35 H35C 109.5
H35B C35 H35C 109.5
C34 C36 H36A 109.5
C34 C36 H36B 109.5
C34 C36 H36C 109.5
H36A C36 H36B 109.5
H36A C36 H36C 109.5
H36B C36 H36C 109.5
C29 C37 H37 108.0
C29 C37 C38 109.8(4)
C29 C37 C39 112.9(4)
C38 C37 H37 108.0
C39 C37 H37 108.0
C39 C37 C38 109.9(4)
C37 C38 H38A 109.5
C37 C38 H38B 109.5
C37 C38 H38C 109.5
H38A C38 H38B 109.5
H38A C38 H38C 109.5
H38B C38 H38C 109.5
C37 C39 H39A 109.5
C37 C39 H39B 109.5
C37 C39 H39C 109.5
H39A C39 H39B 109.5
H39A C39 H39C 109.5
H39B C39 H39C 109.5
N4 C40 H40 126.7
C41 C40 N4 106.6(4)
C41 C40 H40 126.7
N3 C41 H41 126.8
C40 C41 N3 106.5(4)
C40 C41 H41 126.8
C43 C42 N3 117.9(4)
C43 C42 C47 124.0(4)
C47 C42 N3 118.1(4)
C42 C43 C44 117.0(4)
C42 C43 C51 122.2(4)
C44 C43 C51 120.8(4)
C43 C44 H44 119.6
C45 C44 C43 120.8(4)
C45 C44 H44 119.6
C44 C45 H45 119.7
C46 C45 C44 120.6(4)
C46 C45 H45 119.7
C45 C46 H46 119.8
C45 C46 C47 120.4(4)
C47 C46 H46 119.8
C42 C47 C46 117.3(4)
C42 C47 C48 122.0(4)
C46 C47 C48 120.7(4)
C47 C48 H48 108.0
C47 C48 C50 110.9(4)
C49 C48 C47 112.0(4)
C49 C48 H48 108.0
C49 C48 C50 109.9(4)
C50 C48 H48 108.0
C48 C49 H49A 109.5
C48 C49 H49B 109.5
C48 C49 H49C 109.5
H49A C49 H49B 109.5
H49A C49 H49C 109.5
H49B C49 H49C 109.5
C48 C50 H50A 109.5
C48 C50 H50B 109.5
C48 C50 H50C 109.5
H50A C50 H50B 109.5
H50A C50 H50C 109.5
H50B C50 H50C 109.5
C43 C51 H51 107.8
C43 C51 C52 111.0(4)
C52 C51 H51 107.8
C53 C51 C43 112.0(4)
C53 C51 H51 107.8
C53 C51 C52 110.2(4)
C51 C52 H52A 109.5
C51 C52 H52B 109.5
C51 C52 H52C 109.5
H52A C52 H52B 109.5
H52A C52 H52C 109.5
H52B C52 H52C 109.5
C51 C53 H53A 109.5
C51 C53 H53B 109.5
C51 C53 H53C 109.5
H53A C53 H53B 109.5
H53A C53 H53C 109.5
H53B C53 H53C 109.5
O1 S1 O2 116.6(4)
O1 S1 O3 114.1(4)
O1 S1 C56 104.8(4)
O2 S1 O3 115.6(4)
O2 S1 C56 102.4(4)
O3 S1 C56 100.3(4)
F1 C56 S1 114.3(6)
F1 C56 F2 109.1(8)
F1 C56 F3 106.8(7)
F2 C56 S1 113.6(5)
F2 C56 F3 103.5(7)
F3 C56 S1 108.8(6)
O1A S1A O2A 110.0(17)
O1A S1A O3A 114.0(16)
O1A S1A C56A 105.1(19)
O2A S1A C56A 101.2(16)
O3A S1A O2A 109.4(16)
O3A S1A C56A 116.3(19)
F1A C56A S1A 109(2)
F1A C56A F3A 104.7(17)
F2A C56A S1A 116.4(19)
F2A C56A F1A 108.4(18)
F2A C56A F3A 111.8(18)
F3A C56A S1A 106.2(18)
Cl3 C55 H55A 109.0
Cl3 C55 H55B 109.0
Cl4 C55 Cl3 112.9(4)
Cl4 C55 H55A 109.0
Cl4 C55 H55B 109.0
H55A C55 H55B 107.8
Cl3A C55A Cl4A 114.2(19)
Cl3A C55A H55C 108.7
Cl3A C55A H55D 108.7
Cl4A C55A H55C 108.7
Cl4A C55A H55D 108.7
H55C C55A H55D 107.6
Cl1 C54 H54A 109.2
Cl1 C54 H54B 109.2
Cl2 C54 Cl1 112.3(3)
Cl2 C54 H54A 109.2
Cl2 C54 H54B 109.2
H54A C54 H54B 107.9

loop_
_geom_bond_atom_site_label_1
_geom_bond_atom_site_label_2
_geom_bond_distance
Pd1 Cu1 2.5531(7)
Pd1 N1 2.148(4)
Pd1 N2 2.124(4)
Pd1 C13 2.071(4)
Pd1 C26 2.018(5)
Cu1 C13 2.025(4)
Cu1 C27 1.901(4)
N1 C1 1.331(7)
N1 C5 1.367(6)
N2 C14 1.332(5)
N2 C18 1.370(5)
N3 C27 1.359(5)
N3 C41 1.388(5)
N3 C42 1.450(5)
N4 C27 1.361(5)
N4 C28 1.444(5)
N4 C40 1.390(5)
C1 H1 0.9500
C1 C2 1.403(7)
C2 H2 0.9500
C2 C3 1.364(10)
C3 H3 0.9500
C3 C4 1.412(10)
C4 C5 1.415(7)
C4 C6 1.406(10)
C5 C9 1.434(8)
C6 H6 0.9500
C6 C7 1.346(11)
C7 H7 0.9500
C7 C8 1.466(10)
C8 C9 1.403(7)
C8 C10 1.391(10)
C9 C13 1.434(7)
C10 H10 0.9500
C10 C11 1.377(10)
C11 H11 0.9500
C11 C12 1.424(8)
C12 H12 0.9500
C12 C13 1.410(7)
C14 H14 0.9500
C14 C15 1.386(6)
C15 H15 0.9500
C15 C16 1.371(7)
C16 H16 0.9500
C16 C17 1.401(7)
C17 C18 1.405(6)
C17 C19 1.439(7)
C18 C22 1.426(6)
C19 H19 0.9500
C19 C20 1.354(8)
C20 H20 0.9500
C20 C21 1.433(7)
C21 C22 1.425(6)
C21 C23 1.413(7)
C22 C26 1.423(6)
C23 H23 0.9500
C23 C24 1.359(8)
C24 H24 0.9500
C24 C25 1.414(7)
C25 H25 0.9500
C25 C26 1.394(6)
C28 C29 1.402(6)
C28 C33 1.397(6)
C29 C30 1.405(6)
C29 C37 1.522(6)
C30 H30 0.9500
C30 C31 1.390(7)
C31 H31 0.9500
C31 C32 1.370(7)
C32 H32 0.9500
C32 C33 1.402(7)
C33 C34 1.520(6)
C34 H34 1.0000
C34 C35 1.543(7)
C34 C36 1.532(7)
C35 H35A 0.9800
C35 H35B 0.9800
C35 H35C 0.9800
C36 H36A 0.9800
C36 H36B 0.9800
C36 H36C 0.9800
C37 H37 1.0000
C37 C38 1.552(7)
C37 C39 1.527(7)
C38 H38A 0.9800
C38 H38B 0.9800
C38 H38C 0.9800
C39 H39A 0.9800
C39 H39B 0.9800
C39 H39C 0.9800
C40 H40 0.9500
C40 C41 1.348(6)
C41 H41 0.9500
C42 C43 1.393(6)
C42 C47 1.398(6)
C43 C44 1.402(6)
C43 C51 1.527(6)
C44 H44 0.9500
C44 C45 1.395(7)
C45 H45 0.9500
C45 C46 1.394(7)
C46 H46 0.9500
C46 C47 1.401(6)
C47 C48 1.529(6)
C48 H48 1.0000
C48 C49 1.526(7)
C48 C50 1.536(7)
C49 H49A 0.9800
C49 H49B 0.9800
C49 H49C 0.9800
C50 H50A 0.9800
C50 H50B 0.9800
C50 H50C 0.9800
C51 H51 1.0000
C51 C52 1.535(7)
C51 C53 1.522(7)
C52 H52A 0.9800
C52 H52B 0.9800
C52 H52C 0.9800
C53 H53A 0.9800
C53 H53B 0.9800
C53 H53C 0.9800
S1 O1 1.416(6)
S1 O2 1.424(6)
S1 O3 1.439(6)
S1 C56 1.801(8)
F1 C56 1.308(10)
F2 C56 1.325(8)
F3 C56 1.384(10)
S1A O1A 1.445(18)
S1A O2A 1.476(19)
S1A O3A 1.452(18)
S1A C56A 1.79(2)
F1A C56A 1.340(19)
F2A C56A 1.284(18)
F3A C56A 1.348(19)
Cl3 C55 1.768(9)
Cl4 C55 1.740(9)
C55 H55A 0.9900
C55 H55B 0.9900
Cl3A C55A 1.73(2)
Cl4A C55A 1.73(2)
C55A H55C 0.9900
C55A H55D 0.9900
Cl1 C54 1.757(6)
Cl2 C54 1.742(6)
C54 H54A 0.9900
C54 H54B 0.9900

loop_
_geom_torsion_atom_site_label_1
_geom_torsion_atom_site_label_2
_geom_torsion_atom_site_label_3
_geom_torsion_atom_site_label_4
_geom_torsion
Pd1 N1 C1 C2 -170.6(4)
Pd1 N1 C5 C4 170.1(4)
Pd1 N1 C5 C9 -8.6(5)
Pd1 N2 C14 C15 174.3(4)
Pd1 N2 C18 C17 -176.0(3)
Pd1 N2 C18 C22 3.0(4)
N1 C1 C2 C3 0.3(8)
N1 C5 C9 C8 176.4(4)
N1 C5 C9 C13 -3.2(6)
N2 C14 C15 C16 0.0(7)
N2 C18 C22 C21 178.5(4)
N2 C18 C22 C26 -2.5(6)
N3 C42 C43 C44 178.5(4)
N3 C42 C43 C51 -1.9(6)
N3 C42 C47 C46 -178.7(4)
N3 C42 C47 C48 1.3(6)
N4 C28 C29 C30 -177.7(4)
N4 C28 C29 C37 3.7(6)
N4 C28 C33 C32 178.7(4)
N4 C28 C33 C34 0.1(6)
N4 C40 C41 N3 -0.3(5)
C1 N1 C5 C4 -6.0(7)
C1 N1 C5 C9 175.4(4)
C1 C2 C3 C4 -3.9(8)
C2 C3 C4 C5 2.5(8)
C2 C3 C4 C6 -178.7(6)
C3 C4 C5 N1 2.5(7)
C3 C4 C5 C9 -179.0(5)
C3 C4 C6 C7 -179.8(6)
C4 C5 C9 C8 -2.2(7)
C4 C5 C9 C13 178.2(4)
C4 C6 C7 C8 0.0(10)
C5 N1 C1 C2 4.6(7)
C5 C4 C6 C7 -0.9(9)
C5 C9 C13 Pd1 13.5(5)
C5 C9 C13 Cu1 -71.2(5)
C5 C9 C13 C12 176.5(4)
C6 C4 C5 N1 -176.4(5)
C6 C4 C5 C9 2.1(8)
C6 C7 C8 C9 -0.1(8)
C6 C7 C8 C10 -178.6(6)
C7 C8 C9 C5 1.2(7)
C7 C8 C9 C13 -179.2(5)
C7 C8 C10 C11 -178.2(5)
C8 C9 C13 Pd1 -166.1(4)
C8 C9 C13 Cu1 109.1(5)
C8 C9 C13 C12 -3.2(7)
C8 C10 C11 C12 -2.0(9)
C9 C8 C10 C11 3.3(8)
C10 C8 C9 C5 179.7(5)
C10 C8 C9 C13 -0.6(7)
C10 C11 C12 C13 -2.1(8)
C11 C12 C13 Pd1 162.7(4)
C11 C12 C13 Cu1 -118.1(5)
C11 C12 C13 C9 4.4(7)
C14 N2 C18 C17 -1.6(6)
C14 N2 C18 C22 177.4(4)
C14 C15 C16 C17 -0.7(7)
C15 C16 C17 C18 0.3(7)
C15 C16 C17 C19 179.5(5)
C16 C17 C18 N2 0.9(6)
C16 C17 C18 C22 -178.0(4)
C16 C17 C19 C20 179.2(5)
C17 C18 C22 C21 -2.5(6)
C17 C18 C22 C26 176.4(4)
C17 C19 C20 C21 0.2(8)
C18 N2 C14 C15 1.1(7)
C18 C17 C19 C20 -1.6(7)
C18 C22 C26 Pd1 0.7(5)
C18 C22 C26 C25 176.3(4)
C19 C17 C18 N2 -178.3(4)
C19 C17 C18 C22 2.8(6)
C19 C20 C21 C22 0.1(7)
C19 C20 C21 C23 179.6(5)
C20 C21 C22 C18 1.0(6)
C20 C21 C22 C26 -177.9(4)
C20 C21 C23 C24 -179.0(5)
C21 C22 C26 Pd1 179.6(3)
C21 C22 C26 C25 -4.8(6)
C21 C23 C24 C25 -1.0(8)
C22 C21 C23 C24 0.4(7)
C23 C21 C22 C18 -178.5(4)
C23 C21 C22 C26 2.6(7)
C23 C24 C25 C26 -1.4(7)
C24 C25 C26 Pd1 178.6(4)
C24 C25 C26 C22 4.2(6)
C27 N3 C41 C40 0.5(5)
C27 N3 C42 C43 -92.2(5)
C27 N3 C42 C47 86.6(5)
C27 N4 C28 C29 83.8(5)
C27 N4 C28 C33 -96.0(5)
C27 N4 C40 C41 -0.1(5)
C28 N4 C27 Cu1 -10.9(6)
C28 N4 C27 N3 174.0(3)
C28 N4 C40 C41 -173.5(4)
C28 C29 C30 C31 -2.0(6)
C28 C29 C37 C38 84.2(5)
C28 C29 C37 C39 -152.8(4)
C28 C33 C34 C35 118.4(5)
C28 C33 C34 C36 -116.6(5)
C29 C28 C33 C32 -1.0(6)
C29 C28 C33 C34 -179.6(4)
C29 C30 C31 C32 1.1(7)
C30 C29 C37 C38 -94.3(5)
C30 C29 C37 C39 28.7(6)
C30 C31 C32 C33 0.0(7)
C31 C32 C33 C28 0.0(6)
C31 C32 C33 C34 178.6(4)
C32 C33 C34 C35 -60.1(5)
C32 C33 C34 C36 64.8(6)
C33 C28 C29 C30 2.0(6)
C33 C28 C29 C37 -176.5(4)
C37 C29 C30 C31 176.5(4)
C40 N4 C27 Cu1 175.4(3)
C40 N4 C27 N3 0.3(5)
C40 N4 C28 C29 -103.5(5)
C40 N4 C28 C33 76.8(5)
C41 N3 C27 Cu1 -176.0(3)
C41 N3 C27 N4 -0.5(5)
C41 N3 C42 C43 89.1(5)
C41 N3 C42 C47 -92.1(5)
C42 N3 C27 Cu1 5.2(5)
C42 N3 C27 N4 -179.3(3)
C42 N3 C41 C40 179.3(4)
C42 C43 C44 C45 0.3(7)
C42 C43 C51 C52 102.3(5)
C42 C43 C51 C53 -134.0(5)
C42 C47 C48 C49 130.7(5)
C42 C47 C48 C50 -106.1(5)
C43 C42 C47 C46 0.0(6)
C43 C42 C47 C48 -180.0(4)
C43 C44 C45 C46 -0.2(7)
C44 C43 C51 C52 -78.1(5)
C44 C43 C51 C53 45.6(6)
C44 C45 C46 C47 -0.1(7)
C45 C46 C47 C42 0.1(6)
C45 C46 C47 C48 -179.9(4)
C46 C47 C48 C49 -49.3(6)
C46 C47 C48 C50 73.9(5)
C47 C42 C43 C44 -0.2(6)
C47 C42 C43 C51 179.4(4)
C51 C43 C44 C45 -179.3(4)
O1 S1 C56 F1 -66.7(7)
O1 S1 C56 F2 59.4(8)
O1 S1 C56 F3 174.1(5)
O2 S1 C56 F1 55.5(8)
O2 S1 C56 F2 -178.5(7)
O2 S1 C56 F3 -63.7(6)
O3 S1 C56 F1 174.8(6)
O3 S1 C56 F2 -59.1(8)
O3 S1 C56 F3 55.6(6)
O1A S1A C56A F1A -25(2)
O1A S1A C56A F2A 98(2)
O1A S1A C56A F3A -137.2(19)
O2A S1A C56A F1A 89.4(19)
O2A S1A C56A F2A -147.9(19)
O2A S1A C56A F3A -23(2)
O3A S1A C56A F1A -152.2(19)
O3A S1A C56A F2A -30(3)
O3A S1A C56A F3A 96(2)
